data_7007778
loop_
_publ_author_name
'Cardile, Steven A.'
'Jennings, Michael C.'
'Jones, Nathan D.'

_publ_section_title
;
 Pyridinyloxazolidines: versatile scaffolds for chiral catalyst
 construction.
;
_journal_issue 39
_journal_name_full 'Dalton transactions (Cambridge, England : 2003)'
_journal_page_first 4672
_journal_page_last 4678
_journal_paper_doi 10.1039/b610079a
_journal_year 2006
_chemical_formula_sum 'C11 H16 Cl2 N2 O Pd'
_chemical_formula_weight 369.56
_chemical_name_systematic
;
?
;
_space_group_IT_number 5
_symmetry_cell_setting monoclinic
_symmetry_space_group_name_Hall 'C 2y'
_symmetry_space_group_name_H-M 'C 1 2 1'
_atom_sites_solution_hydrogens geom
_atom_sites_solution_primary direct
_atom_sites_solution_secondary difmap
_cell_angle_alpha 90.00
_cell_angle_beta 99.071(3)
_cell_angle_gamma 90.00
_cell_formula_units_Z 4
_cell_length_a 8.1587(3)
_cell_length_b 18.8722(11)
_cell_length_c 9.0070(4)
_cell_measurement_reflns_used 2052
_cell_measurement_temperature 301(2)
_cell_measurement_theta_max 30.03
_cell_measurement_theta_min 1.70
_cell_volume 1369.49(11)
_computing_cell_refinement 'DENZO-SMN (Otwinowski & Minor, 1997)'
_computing_data_collection 'COLLECT (Nonius, 1997-2001)'
_computing_data_reduction DENZO-SMN
_computing_molecular_graphics 'SHELXTL/PC (Sheldrick, 2001)'
_computing_publication_material SHELXTL/PC
_computing_structure_refinement 'SHELXL-97 (Sheldrick, 1997)'
_computing_structure_solution 'SHELXS-97 (Sheldrick, 1997)'
_diffrn_ambient_temperature 301(2)
_diffrn_measured_fraction_theta_full 0.998
_diffrn_measured_fraction_theta_max 0.998
_diffrn_measurement_device_type 'Nonius Kappa-CCD'
_diffrn_measurement_method '\f scans, and \w scans with \k offsets'
_diffrn_radiation_monochromator graphite
_diffrn_radiation_source 'fine-focus sealed tube'
_diffrn_radiation_type MoK\a
_diffrn_radiation_wavelength 0.71073
_diffrn_reflns_av_R_equivalents 0.0440
_diffrn_reflns_av_sigmaI/netI 0.0317
_diffrn_reflns_limit_h_max 9
_diffrn_reflns_limit_h_min -9
_diffrn_reflns_limit_k_max 22
_diffrn_reflns_limit_k_min -17
_diffrn_reflns_limit_l_max 10
_diffrn_reflns_limit_l_min -10
_diffrn_reflns_number 8487
_diffrn_reflns_theta_full 25.01
_diffrn_reflns_theta_max 25.01
_diffrn_reflns_theta_min 2.75
_diffrn_standards_number 0
_exptl_absorpt_coefficient_mu 1.730
_exptl_absorpt_correction_T_max 0.7235
_exptl_absorpt_correction_T_min 0.6716
_exptl_absorpt_correction_type multi-scan
_exptl_absorpt_process_details 'DENZO-SMN (Otwinowski & Minor, 1997)'
_exptl_crystal_colour yellow
_exptl_crystal_density_diffrn 1.792
_exptl_crystal_density_method 'not measured'
_exptl_crystal_description prism
_exptl_crystal_F_000 736
_exptl_crystal_size_max 0.25
_exptl_crystal_size_mid 0.25
_exptl_crystal_size_min 0.20
_refine_diff_density_max 0.373
_refine_diff_density_min -0.525
_refine_diff_density_rms 0.112
_refine_ls_abs_structure_details 'Flack H D (1983), Acta Cryst. A39, 876-881'
_refine_ls_abs_structure_Flack -0.07(4)
_refine_ls_extinction_method none
_refine_ls_goodness_of_fit_ref 1.045
_refine_ls_hydrogen_treatment constr
_refine_ls_matrix_type full
_refine_ls_number_parameters 154
_refine_ls_number_reflns 2121
_refine_ls_number_restraints 1
_refine_ls_restrained_S_all 1.044
_refine_ls_R_factor_all 0.0274
_refine_ls_R_factor_gt 0.0250
_refine_ls_shift/su_max 0.001
_refine_ls_shift/su_mean 0.000
_refine_ls_structure_factor_coef Fsqd
_refine_ls_weighting_details 'calc w=1/[\s^2^(Fo^2^)+(0.0251P)^2^+1.4954P] where P=(Fo^2^+2Fc^2^)/3'
_refine_ls_weighting_scheme calc
_refine_ls_wR_factor_gt 0.0555
_refine_ls_wR_factor_ref 0.0565
_reflns_number_gt 2018
_reflns_number_total 2121
_reflns_threshold_expression I>2\s(I)
_cod_data_source_file b610079a.txt
_cod_data_source_block 7ox
_cod_depositor_comments
;
The following automatic conversions were performed:
'_symmetry_cell_setting' value 'Monoclinic' changed to 'monoclinic'
according to '/home/saulius/struct/CIF-dictionaries/cif_core.dic'
dictionary named 'cif_core.dic' version 2.4.1 from 2010-06-29.

Automatic conversion script
Id: cif_fix_enum 1527 2010-12-29 10:47:43Z saulius 
;
_cod_original_sg_symbol_H-M C2
_cod_database_code 7007778

loop_
_symmetry_equiv_pos_as_xyz
'x, y, z'
'-x, y, -z'
'x+1/2, y+1/2, z'
'-x+1/2, y+1/2, -z'

loop_
_atom_site_label
_atom_site_type_symbol
_atom_site_fract_x
_atom_site_fract_y
_atom_site_fract_z
_atom_site_U_iso_or_equiv
_atom_site_adp_type
_atom_site_occupancy
_atom_site_symmetry_multiplicity
_atom_site_calc_flag
_atom_site_refinement_flags
_atom_site_disorder_assembly
_atom_site_disorder_group
Pd Pd 0.22341(3) -0.11411(2) 1.02604(3) 0.03299(10) Uani 1 1 d . . .
Cl1 Cl 0.20835(15) -0.21504(7) 1.16583(15) 0.0449(3) Uani 1 1 d . . .
Cl2 Cl 0.2773(2) -0.04535(9) 1.23711(15) 0.0607(4) Uani 1 1 d . . .
O O 0.1839(5) -0.1538(2) 0.5799(4) 0.0599(11) Uani 1 1 d . . .
N1 N 0.1793(5) -0.1710(2) 0.8320(5) 0.0348(10) Uani 1 1 d . . .
H1 H 0.0938 -0.2011 0.8391 0.042 Uiso 1 1 calc R . .
N2 N 0.2368(5) -0.0332(2) 0.8828(5) 0.0376(10) Uani 1 1 d . . .
C2 C 0.1266(5) -0.1236(4) 0.7024(4) 0.0439(15) Uani 1 1 d . . .
H2 H 0.0052 -0.1211 0.6826 0.053 Uiso 1 1 calc R . .
C4 C 0.3217(5) -0.2146(3) 0.7910(6) 0.0438(13) Uani 1 1 d . . .
H4 H 0.4217 -0.2058 0.8644 0.053 Uiso 1 1 calc R . .
C5 C 0.3434(7) -0.1823(4) 0.6405(6) 0.0622(17) Uani 1 1 d . . .
H5A H 0.4267 -0.1452 0.6543 0.075 Uiso 1 1 calc R . .
H5B H 0.3769 -0.2181 0.5741 0.075 Uiso 1 1 calc R . .
C6 C 0.2800(7) -0.2936(4) 0.7895(8) 0.0563(18) Uani 1 1 d . . .
H6 H 0.2475 -0.3050 0.8870 0.068 Uiso 1 1 calc R . .
C7 C 0.1365(7) -0.3140(4) 0.6691(8) 0.078(2) Uani 1 1 d . . .
H7A H 0.1167 -0.3640 0.6741 0.118 Uiso 1 1 calc R . .
H7B H 0.1632 -0.3023 0.5720 0.118 Uiso 1 1 calc R . .
H7C H 0.0388 -0.2886 0.6849 0.118 Uiso 1 1 calc R . .
C8 C 0.4304(8) -0.3382(4) 0.7743(9) 0.086(2) Uani 1 1 d . . .
H8A H 0.4010 -0.3874 0.7737 0.129 Uiso 1 1 calc R . .
H8B H 0.5167 -0.3289 0.8575 0.129 Uiso 1 1 calc R . .
H8C H 0.4691 -0.3265 0.6821 0.129 Uiso 1 1 calc R . .
C9 C 0.1974(6) -0.0501(3) 0.7371(6) 0.0432(12) Uani 1 1 d . . .
C10 C 0.2168(7) -0.0025(4) 0.6243(6) 0.0590(16) Uani 1 1 d . . .
H10 H 0.1923 -0.0153 0.5236 0.071 Uiso 1 1 calc R . .
C11 C 0.2728(8) 0.0639(4) 0.6652(8) 0.0688(18) Uani 1 1 d . . .
H11 H 0.2858 0.0970 0.5915 0.083 Uiso 1 1 calc R . .
C12 C 0.3100(9) 0.0821(4) 0.8137(8) 0.0611(18) Uani 1 1 d . . .
H12 H 0.3477 0.1274 0.8420 0.073 Uiso 1 1 calc R . .
C13 C 0.2905(7) 0.0325(3) 0.9188(7) 0.0554(14) Uani 1 1 d . . .
H13 H 0.3156 0.0447 1.0199 0.066 Uiso 1 1 calc R . .

loop_
_atom_site_aniso_label
_atom_site_aniso_U_11
_atom_site_aniso_U_22
_atom_site_aniso_U_33
_atom_site_aniso_U_23
_atom_site_aniso_U_13
_atom_site_aniso_U_12
Pd 0.03559(15) 0.03585(19) 0.02851(15) -0.0007(2) 0.00805(10) -0.0005(2)
Cl1 0.0436(7) 0.0443(8) 0.0485(7) 0.0125(6) 0.0128(6) 0.0059(6)
Cl2 0.0890(11) 0.0580(11) 0.0370(7) -0.0127(7) 0.0156(7) -0.0125(8)
O 0.068(2) 0.083(3) 0.0312(18) -0.0127(19) 0.0164(17) -0.014(2)
N1 0.032(2) 0.037(3) 0.036(2) 0.000(2) 0.0100(17) -0.0034(17)
N2 0.038(2) 0.038(3) 0.039(2) 0.002(2) 0.0110(18) 0.0006(19)
C2 0.038(2) 0.066(5) 0.0284(19) -0.006(3) 0.0085(15) -0.011(3)
C4 0.030(2) 0.052(4) 0.049(3) -0.018(3) 0.007(2) -0.004(2)
C5 0.056(3) 0.074(5) 0.063(4) -0.021(3) 0.032(3) -0.014(3)
C6 0.050(3) 0.046(4) 0.075(4) -0.017(3) 0.017(3) -0.001(3)
C7 0.056(3) 0.076(5) 0.106(5) -0.052(4) 0.025(3) -0.016(3)
C8 0.068(4) 0.056(5) 0.133(7) -0.026(5) 0.016(4) 0.004(3)
C9 0.040(3) 0.050(4) 0.039(3) 0.004(3) 0.005(2) 0.007(2)
C10 0.065(3) 0.074(5) 0.038(3) 0.021(3) 0.006(2) -0.006(3)
C11 0.079(4) 0.056(5) 0.075(4) 0.029(4) 0.025(3) 0.004(3)
C12 0.073(4) 0.038(4) 0.076(4) 0.008(4) 0.026(3) -0.006(3)
C13 0.062(3) 0.047(4) 0.060(3) 0.000(3) 0.020(3) -0.004(3)

loop_
_atom_type_symbol
_atom_type_description
_atom_type_scat_dispersion_real
_atom_type_scat_dispersion_imag
_atom_type_scat_source
C C 0.0033 0.0016 'International Tables Vol C Tables 4.2.6.8 and 6.1.1.4'
H H 0.0000 0.0000 'International Tables Vol C Tables 4.2.6.8 and 6.1.1.4'
N N 0.0061 0.0033 'International Tables Vol C Tables 4.2.6.8 and 6.1.1.4'
O O 0.0106 0.0060 'International Tables Vol C Tables 4.2.6.8 and 6.1.1.4'
Cl Cl 0.1484 0.1585 'International Tables Vol C Tables 4.2.6.8 and 6.1.1.4'
Pd Pd -0.9988 1.0072 'International Tables Vol C Tables 4.2.6.8 and 6.1.1.4'

loop_
_geom_angle_atom_site_label_1
_geom_angle_atom_site_label_2
_geom_angle_atom_site_label_3
_geom_angle
_geom_angle_site_symmetry_1
_geom_angle_site_symmetry_3
_geom_angle_publ_flag
N2 Pd N1 82.50(19) . . ?
N2 Pd Cl2 94.58(13) . . ?
N1 Pd Cl2 177.00(13) . . ?
N2 Pd Cl1 173.30(13) . . ?
N1 Pd Cl1 90.92(13) . . ?
Cl2 Pd Cl1 91.99(6) . . ?
C2 O C5 104.5(4) . . ?
C2 N1 C4 105.9(4) . . ?
C2 N1 Pd 110.4(4) . . ?
C4 N1 Pd 117.2(3) . . ?
C2 N1 H1 107.6 . . ?
C4 N1 H1 107.6 . . ?
Pd N1 H1 107.6 . . ?
C13 N2 C9 118.5(5) . . ?
C13 N2 Pd 126.6(4) . . ?
C9 N2 Pd 114.7(4) . . ?
O C2 N1 106.7(5) . . ?
O C2 C9 112.0(4) . . ?
N1 C2 C9 109.7(4) . . ?
O C2 H2 109.5 . . ?
N1 C2 H2 109.5 . . ?
C9 C2 H2 109.5 . . ?
N1 C4 C5 101.6(4) . . ?
N1 C4 C6 110.7(4) . . ?
C5 C4 C6 116.1(5) . . ?
N1 C4 H4 109.4 . . ?
C5 C4 H4 109.4 . . ?
C6 C4 H4 109.4 . . ?
O C5 C4 105.3(4) . . ?
O C5 H5A 110.7 . . ?
C4 C5 H5A 110.7 . . ?
O C5 H5B 110.7 . . ?
C4 C5 H5B 110.7 . . ?
H5A C5 H5B 108.8 . . ?
C8 C6 C7 109.9(5) . . ?
C8 C6 C4 111.1(5) . . ?
C7 C6 C4 113.6(6) . . ?
C8 C6 H6 107.3 . . ?
C7 C6 H6 107.3 . . ?
C4 C6 H6 107.3 . . ?
C6 C7 H7A 109.5 . . ?
C6 C7 H7B 109.5 . . ?
H7A C7 H7B 109.5 . . ?
C6 C7 H7C 109.5 . . ?
H7A C7 H7C 109.5 . . ?
H7B C7 H7C 109.5 . . ?
C6 C8 H8A 109.5 . . ?
C6 C8 H8B 109.5 . . ?
H8A C8 H8B 109.5 . . ?
C6 C8 H8C 109.5 . . ?
H8A C8 H8C 109.5 . . ?
H8B C8 H8C 109.5 . . ?
N2 C9 C10 121.7(5) . . ?
N2 C9 C2 116.4(5) . . ?
C10 C9 C2 121.8(5) . . ?
C11 C10 C9 118.1(6) . . ?
C11 C10 H10 121.0 . . ?
C9 C10 H10 121.0 . . ?
C10 C11 C12 120.6(6) . . ?
C10 C11 H11 119.7 . . ?
C12 C11 H11 119.7 . . ?
C13 C12 C11 118.4(7) . . ?
C13 C12 H12 120.8 . . ?
C11 C12 H12 120.8 . . ?
N2 C13 C12 122.7(6) . . ?
N2 C13 H13 118.7 . . ?
C12 C13 H13 118.7 . . ?

loop_
_geom_bond_atom_site_label_1
_geom_bond_atom_site_label_2
_geom_bond_distance
_geom_bond_site_symmetry_2
_geom_bond_publ_flag
Pd N2 2.013(4) . ?
Pd N1 2.034(4) . ?
Pd Cl2 2.2865(14) . ?
Pd Cl1 2.2972(13) . ?
O C2 1.387(6) . ?
O C5 1.434(7) . ?
N1 C2 1.479(7) . ?
N1 C4 1.517(6) . ?
N1 H1 0.9100 . ?
N2 C13 1.338(7) . ?
N2 C9 1.340(7) . ?
C2 C9 1.516(9) . ?
C2 H2 0.9800 . ?
C4 C5 1.522(8) . ?
C4 C6 1.528(9) . ?
C4 H4 0.9800 . ?
C5 H5A 0.9700 . ?
C5 H5B 0.9700 . ?
C6 C8 1.512(8) . ?
C6 C7 1.515(8) . ?
C6 H6 0.9800 . ?
C7 H7A 0.9600 . ?
C7 H7B 0.9600 . ?
C7 H7C 0.9600 . ?
C8 H8A 0.9600 . ?
C8 H8B 0.9600 . ?
C8 H8C 0.9600 . ?
C9 C10 1.385(8) . ?
C10 C11 1.363(9) . ?
C10 H10 0.9300 . ?
C11 C12 1.368(9) . ?
C11 H11 0.9300 . ?
C12 C13 1.358(8) . ?
C12 H12 0.9300 . ?
C13 H13 0.9300 . ?

loop_
_geom_hbond_atom_site_label_D
_geom_hbond_atom_site_label_H
_geom_hbond_atom_site_label_A
_geom_hbond_distance_DH
_geom_hbond_distance_HA
_geom_hbond_distance_DA
_geom_hbond_angle_DHA
_geom_hbond_site_symmetry_A
N1 H1 Cl1 0.91 2.47 3.273(4) 147.0 2_557

loop_
_geom_torsion_atom_site_label_1
_geom_torsion_atom_site_label_2
_geom_torsion_atom_site_label_3
_geom_torsion_atom_site_label_4
_geom_torsion
_geom_torsion_site_symmetry_1
_geom_torsion_site_symmetry_2
_geom_torsion_site_symmetry_3
_geom_torsion_site_symmetry_4
_geom_torsion_publ_flag
N2 Pd N1 C2 -18.6(3) . . . . ?
Cl2 Pd N1 C2 -31(3) . . . . ?
Cl1 Pd N1 C2 162.6(3) . . . . ?
N2 Pd N1 C4 102.7(4) . . . . ?
Cl2 Pd N1 C4 90(2) . . . . ?
Cl1 Pd N1 C4 -76.0(4) . . . . ?
N1 Pd N2 C13 -169.2(5) . . . . ?
Cl2 Pd N2 C13 10.1(4) . . . . ?
Cl1 Pd N2 C13 -158.5(8) . . . . ?
N1 Pd N2 C9 6.0(3) . . . . ?
Cl2 Pd N2 C9 -174.6(3) . . . . ?
Cl1 Pd N2 C9 16.8(13) . . . . ?
C5 O C2 N1 -37.9(5) . . . . ?
C5 O C2 C9 82.2(5) . . . . ?
C4 N1 C2 O 20.5(5) . . . . ?
Pd N1 C2 O 148.3(3) . . . . ?
C4 N1 C2 C9 -101.0(5) . . . . ?
Pd N1 C2 C9 26.8(4) . . . . ?
C2 N1 C4 C5 4.0(5) . . . . ?
Pd N1 C4 C5 -119.7(4) . . . . ?
C2 N1 C4 C6 -120.0(5) . . . . ?
Pd N1 C4 C6 116.3(4) . . . . ?
C2 O C5 C4 40.4(6) . . . . ?
N1 C4 C5 O -26.3(5) . . . . ?
C6 C4 C5 O 93.9(5) . . . . ?
N1 C4 C6 C8 -170.6(5) . . . . ?
C5 C4 C6 C8 74.3(7) . . . . ?
N1 C4 C6 C7 64.9(6) . . . . ?
C5 C4 C6 C7 -50.2(6) . . . . ?
C13 N2 C9 C10 2.4(7) . . . . ?
Pd N2 C9 C10 -173.2(4) . . . . ?
C13 N2 C9 C2 -176.2(4) . . . . ?
Pd N2 C9 C2 8.2(5) . . . . ?
O C2 C9 N2 -141.7(4) . . . . ?
N1 C2 C9 N2 -23.5(6) . . . . ?
O C2 C9 C10 39.7(7) . . . . ?
N1 C2 C9 C10 157.9(5) . . . . ?
N2 C9 C10 C11 -2.1(8) . . . . ?
C2 C9 C10 C11 176.5(5) . . . . ?
C9 C10 C11 C12 0.6(9) . . . . ?
C10 C11 C12 C13 0.3(10) . . . . ?
C9 N2 C13 C12 -1.4(8) . . . . ?
Pd N2 C13 C12 173.7(5) . . . . ?
C11 C12 C13 N2 0.1(10) . . . . ?
